data_4312636
loop_
_publ_author_name
'Takao Osako'
'Yoshiki Ueno'
'Yoshimitsu Tachi'
'Shinobu Itoh'

_publ_section_title
;
 Structures and Redox Reactivities of Copper Complexes of
 (2-Pyridyl)alkylamine Ligands. Effects of the Alkyl Linker Chain Length
;
_journal_name_full 'Inorganic Chemistry'
_journal_page_first 8087
_journal_page_last 8097
_journal_paper_doi 10.1021/ic034958h
_journal_volume 42
_journal_year 2003
_chemical_formula_moiety 'C36 H44 Cu2 F12 N6 P2 S2 '
_chemical_formula_sum 'C36 H44 Cu2 F12 N6 P2 S2'
_chemical_formula_weight 1041.92
_space_group_IT_number 14
_symmetry_cell_setting monoclinic
_symmetry_Int_Tables_number 14
_symmetry_space_group_name_Hall '-P 2ybc'
_symmetry_space_group_name_H-M 'P 1 21/c 1'
_cell_angle_alpha 90
_cell_angle_beta 100.077(4)
_cell_angle_gamma 90
_cell_formula_units_Z 4
_cell_length_a 9.400(1)
_cell_length_b 36.605(4)
_cell_length_c 12.980(2)
_cell_measurement_reflns_used 21815
_cell_measurement_temperature 159.1
_cell_measurement_theta_max 27.4
_cell_measurement_theta_min 3.1
_cell_volume 4397.4(10)
_computing_cell_refinement PROCESS-AUTO
_computing_data_collection PROCESS-AUTO
_computing_data_reduction CrystalStructure
_computing_molecular_graphics ORTEP3
_computing_publication_material 'CrystalStructure Ver. 3.10'
_computing_structure_refinement CRYSTALS
_computing_structure_solution SAPI91
_diffrn_detector_area_resol_mean 10.00
_diffrn_measured_fraction_theta_full 0.9951
_diffrn_measured_fraction_theta_max 0.9951
_diffrn_measurement_device_type 'Rigaku RAXIS-RAPID'
_diffrn_measurement_method \w
_diffrn_radiation_type 'Mo K\a'
_diffrn_radiation_wavelength 0.7107
_diffrn_reflns_av_R_equivalents 0.043
_diffrn_reflns_limit_h_max 12
_diffrn_reflns_limit_h_min -12
_diffrn_reflns_limit_k_max 46
_diffrn_reflns_limit_k_min -47
_diffrn_reflns_limit_l_max 16
_diffrn_reflns_limit_l_min -16
_diffrn_reflns_number 42831
_diffrn_reflns_theta_full 27.48
_diffrn_reflns_theta_max 27.48
_exptl_absorpt_coefficient_mu 1.221
_exptl_absorpt_correction_T_max 0.833
_exptl_absorpt_correction_T_min 1.000
_exptl_absorpt_correction_type multi-scan
_exptl_absorpt_process_details
;
    Higashi, T. (1995). Program for Absorption Correction.
    Rigaku Corporation, Tokyo, Japan.
;
_exptl_crystal_colour yellow
_exptl_crystal_density_diffrn 1.574
_exptl_crystal_density_method 'not measured'
_exptl_crystal_description prism
_exptl_crystal_F_000 2120.00
_exptl_crystal_size_max 0.24
_exptl_crystal_size_mid 0.15
_exptl_crystal_size_min 0.15
_refine_diff_density_max 1.55
_refine_diff_density_min -1.72
_refine_ls_extinction_coef 17.4(9)
_refine_ls_extinction_method 'Larson (1970) Crystallographic Computing eq. 22'
_refine_ls_goodness_of_fit_ref 0.949
_refine_ls_hydrogen_treatment refall
_refine_ls_number_parameters 586
_refine_ls_number_reflns 6424
_refine_ls_R_factor_gt 0.0780
_refine_ls_shift/su_max 0.0020
_refine_ls_structure_factor_coef F
_refine_ls_weighting_details 'w = 1/[0.0005Fo^2^ + 3.0000\s^2^(Fo) + 0.5000]'
_refine_ls_weighting_scheme calc
_refine_ls_wR_factor_ref 0.0770
_reflns_number_gt 5170
_reflns_number_total 10033
_reflns_threshold_expression F^2^>2.0\s(F^2^)
_cod_data_source_file ic034958hsi20030917_070457_3.cif
_cod_data_source_block '_complex4;[Cu(I)2(S2,BnLPye1)(CH3CN)2](PF6)2___________'
_cod_original_cell_volume 4397.4(8)
_cod_original_formula_sum 'C36 H44 Cu2 F12 N6 P2 S2 '
_cod_database_code 4312636

loop_
_symmetry_equiv_pos_as_xyz
x,y,z
-x,-y,-z
-x,y+1/2,-z+1/2
x,-y+1/2,z+1/2

loop_
_atom_site_label
_atom_site_type_symbol
_atom_site_fract_x
_atom_site_fract_y
_atom_site_fract_z
_atom_site_U_iso_or_equiv
_atom_site_adp_type
_atom_site_occupancy
_atom_site_symmetry_multiplicity
_atom_site_calc_flag
_atom_site_refinement_flags
_atom_site_disorder_assembly
_atom_site_disorder_group
Cu1 Cu 0.25662(9) 0.10367(2) 0.75338(6) 0.0362(2) Uani 1.00 1 d . . .
Cu2 Cu 0.33390(9) 0.30419(2) 0.45698(6) 0.0343(2) Uani 1.00 1 d . . .
S1 S 0.3356(2) 0.15846(4) 0.7045(1) 0.0363(4) Uani 1.00 1 d . . .
S2 S 0.4691(2) 0.18268(4) 0.8301(1) 0.0328(4) Uani 1.00 1 d . . .
P1 P 0.6946(2) 0.05856(5) 0.1472(1) 0.0466(6) Uani 1.00 1 d . . .
P2 P 0.7986(4) 0.2233(1) 0.5444(3) 0.130(2) Uani 1.00 1 d . . .
F1 F 0.8026(7) 0.0863(2) 0.2082(4) 0.114(2) Uani 1.00 1 d . . .
F2 F 0.8150(8) 0.0507(2) 0.0801(6) 0.132(3) Uani 1.00 1 d . . .
F3 F 0.5878(8) 0.0299(2) 0.0847(5) 0.120(3) Uani 1.00 1 d . . .
F4 F 0.5788(8) 0.0676(2) 0.2154(7) 0.147(3) Uani 1.00 1 d . . .
F5 F 0.6366(8) 0.0884(2) 0.0630(6) 0.128(3) Uani 1.00 1 d . . .
F6 F 0.7484(9) 0.0283(2) 0.2281(7) 0.157(3) Uani 1.00 1 d . . .
F7 F 0.756(3) 0.2361(6) 0.643(1) 0.46(1) Uani 1.00 1 d . . .
F8 F 0.922(1) 0.2446(5) 0.5739(7) 0.242(7) Uani 1.00 1 d . . .
F9 F 0.821(1) 0.2232(4) 0.4383(5) 0.205(5) Uani 1.00 1 d . . .
F10 F 0.688(1) 0.1961(4) 0.529(2) 0.49(1) Uani 1.00 1 d . . .
F11 F 0.679(1) 0.2553(4) 0.5124(9) 0.209(5) Uani 1.00 1 d . . .
F12 F 0.888(2) 0.1919(4) 0.592(1) 0.340(8) Uani 1.00 1 d . . .
N1 N 0.4331(7) 0.0765(1) 0.6975(4) 0.040(2) Uani 1.00 1 d . . .
N2 N 0.0896(8) 0.0915(2) 0.6357(5) 0.055(2) Uani 1.00 1 d . . .
N3 N 0.2662(6) 0.2537(1) 0.3787(4) 0.034(1) Uani 1.00 1 d . . .
N4 N 0.1401(9) 0.3259(2) 0.4692(6) 0.066(3) Uani 1.00 1 d . . .
N5 N 0.2440(6) 0.0833(2) 0.8877(4) 0.038(2) Uani 1.00 1 d . . .
N6 N 0.4811(8) 0.3072(2) 0.5846(5) 0.057(2) Uani 1.00 1 d . . .
C1 C 0.4655(9) 0.3606(2) 0.1302(6) 0.053(2) Uani 1.00 1 d . . .
C2 C 0.5375(8) 0.3944(2) 0.1804(6) 0.047(2) Uani 1.00 1 d . . .
C3 C 0.5003(8) 0.4497(2) 0.2782(5) 0.041(2) Uani 1.00 1 d . . .
C4 C 0.6379(9) 0.0316(2) 0.7591(6) 0.045(2) Uani 1.00 1 d . . .
C5 C 0.7708(9) 0.4543(2) 0.2991(7) 0.055(2) Uani 1.00 1 d . . .
C6 C 0.898(1) 0.4717(3) 0.2825(8) 0.067(3) Uani 1.00 1 d . . .
C7 C 0.891(1) 0.5030(3) 0.2249(7) 0.066(3) Uani 1.00 1 d . . .
C8 C 0.759(1) 0.5174(2) 0.1845(7) 0.064(3) Uani 1.00 1 d . . .
C9 C 0.633(1) -0.0008(2) 0.7016(6) 0.051(2) Uani 1.00 1 d . . .
C10 C 0.3703(9) 0.4411(2) 0.0952(6) 0.051(2) Uani 1.00 1 d . . .
C11 C 0.226(1) 0.4615(2) 0.0991(6) 0.061(3) Uani 1.00 1 d . . .
C12 C 0.095(1) 0.4385(2) 0.0764(6) 0.052(2) Uani 1.00 1 d . . .
C13 C -0.020(1) 0.4471(3) -0.0056(6) 0.072(3) Uani 1.00 1 d . . .
C14 C -0.138(1) 0.4243(3) -0.0260(6) 0.076(3) Uani 1.00 1 d . . .
C15 C -0.142(1) 0.3942(3) 0.0352(6) 0.067(3) Uani 1.00 1 d . . .
C16 C -0.0270(9) 0.3872(3) 0.1135(6) 0.058(3) Uani 1.00 1 d . . .
C17 C 0.4673(8) 0.2702(2) 0.2858(6) 0.040(2) Uani 1.00 1 d . . .
C18 C 0.3175(8) 0.2534(2) 0.2773(5) 0.038(2) Uani 1.00 1 d . . .
C19 C 0.325(1) 0.2228(2) 0.4475(6) 0.049(2) Uani 1.00 1 d . . .
C20 C 0.289(2) 0.1848(2) 0.4023(7) 0.095(4) Uani 1.00 1 d . . .
C21 C 0.159(2) 0.1682(3) 0.4090(8) 0.126(5) Uani 1.00 1 d . . .
C22 C 0.098(1) 0.1351(3) 0.358(1) 0.099(4) Uani 1.00 1 d . . .
C23 C 0.198(2) 0.1184(3) 0.323(1) 0.147(7) Uani 1.00 1 d . . .
C24 C 0.328(1) 0.1271(3) 0.3099(8) 0.095(4) Uani 1.00 1 d . . .
C25 C 0.387(2) 0.1669(3) 0.3529(8) 0.139(6) Uani 1.00 1 d . . .
C26 C 0.1062(8) 0.2538(2) 0.3590(8) 0.059(3) Uani 1.00 1 d . . .
C27 C 0.0379(9) 0.2902(3) 0.322(1) 0.078(3) Uani 1.00 1 d . . .
C28 C 0.022(1) 0.3167(3) 0.402(1) 0.078(4) Uani 1.00 1 d . . .
C29 C -0.108(1) 0.3313(4) 0.406(1) 0.112(5) Uani 1.00 1 d . . .
C30 C -0.135(1) 0.3551(4) 0.469(1) 0.100(5) Uani 1.00 1 d . . .
C31 C -0.022(1) 0.3657(2) 0.546(1) 0.088(4) Uani 1.00 1 d . . .
C32 C 0.129(1) 0.3495(2) 0.5427(9) 0.093(4) Uani 1.00 1 d . . .
C33 C 0.2402(7) 0.0653(2) 0.9580(6) 0.043(2) Uani 1.00 1 d . . .
C34 C 0.233(1) 0.4583(3) 0.5477(7) 0.085(4) Uani 1.00 1 d . . .
C35 C 0.583(1) 0.3128(3) 0.6415(6) 0.070(3) Uani 1.00 1 d . . .
C36 C 0.720(1) 0.3206(4) 0.7107(8) 0.121(5) Uani 1.00 1 d . . .
H1 H 0.5367(9) 0.3427(2) 0.1238(6) 0.067(3) Uiso 1.00 1 c . . .
H2 H 0.4158(9) 0.3671(2) 0.0625(6) 0.067(3) Uiso 1.00 1 c . . .
H3 H 0.5905(8) 0.3875(2) 0.2468(6) 0.061(3) Uiso 1.00 1 c . . .
H4 H 0.6018(8) 0.4039(2) 0.1383(6) 0.061(3) Uiso 1.00 1 c . . .
H5 H 0.5235(8) 0.4367(2) 0.3424(5) 0.051(2) Uiso 1.00 1 c . . .
H6 H 0.4316(8) 0.4682(2) 0.2846(5) 0.051(2) Uiso 1.00 1 c . . .
H7 H 0.7765(9) 0.4325(2) 0.3396(7) 0.068(3) Uiso 1.00 1 c . . .
H8 H 0.989(1) 0.4613(3) 0.3105(8) 0.083(3) Uiso 1.00 1 c . . .
H9 H 0.977(1) 0.5149(3) 0.2138(7) 0.083(3) Uiso 1.00 1 c . . .
H10 H 0.752(1) 0.5391(2) 0.1441(7) 0.082(4) Uiso 1.00 1 c . . .
H11 H 0.542(1) -0.0114(2) 0.6739(6) 0.064(3) Uiso 1.00 1 c . . .
H12 H 0.3670(9) 0.4310(2) 0.0273(6) 0.063(3) Uiso 1.00 1 c . . .
H13 H 0.4485(9) 0.4578(2) 0.1099(6) 0.063(3) Uiso 1.00 1 c . . .
H14 H 0.216(1) 0.4808(2) 0.0496(6) 0.073(3) Uiso 1.00 1 c . . .
H15 H 0.231(1) 0.4713(2) 0.1675(6) 0.073(3) Uiso 1.00 1 c . . .
H16 H -0.014(1) 0.4683(3) -0.0468(6) 0.086(4) Uiso 1.00 1 c . . .
H17 H -0.218(1) 0.4299(3) -0.0799(6) 0.088(4) Uiso 1.00 1 c . . .
H18 H -0.223(1) 0.3781(3) 0.0220(6) 0.079(3) Uiso 1.00 1 c . . .
H19 H -0.0304(9) 0.3658(3) 0.1543(6) 0.067(3) Uiso 1.00 1 c . . .
H20 H 0.4966(8) 0.2694(2) 0.2194(6) 0.050(2) Uiso 1.00 1 c . . .
H21 H 0.5330(8) 0.2564(2) 0.3348(6) 0.050(2) Uiso 1.00 1 c . . .
H22 H 0.2521(8) 0.2670(2) 0.2277(5) 0.046(2) Uiso 1.00 1 c . . .
H23 H 0.3201(8) 0.2288(2) 0.2541(5) 0.046(2) Uiso 1.00 1 c . . .
H24 H 0.289(1) 0.2248(2) 0.5110(6) 0.062(3) Uiso 1.00 1 c . . .
H25 H 0.428(1) 0.2250(2) 0.4616(6) 0.062(3) Uiso 1.00 1 c . . .
H26 H 0.102(2) 0.1798(3) 0.4536(8) 0.154(7) Uiso 1.00 1 c . . .
H27 H -0.000(1) 0.1274(3) 0.348(1) 0.115(4) Uiso 1.00 1 c . . .
H28 H 0.172(2) 0.0941(3) 0.302(1) 0.19(1) Uiso 1.00 1 c . . .
H29 H 0.387(1) 0.1103(3) 0.2804(8) 0.118(5) Uiso 1.00 1 c . . .
H30 H 0.478(2) 0.1769(3) 0.3467(8) 0.179(9) Uiso 1.00 1 c . . .
H31 H 0.0740(8) 0.2356(2) 0.3080(8) 0.071(3) Uiso 1.00 1 c . . .
H32 H 0.0740(8) 0.2479(2) 0.4224(8) 0.071(3) Uiso 1.00 1 c . . .
H33 H 0.0995(9) 0.3009(3) 0.280(1) 0.093(4) Uiso 1.00 1 c . . .
H34 H -0.0547(9) 0.2861(3) 0.281(1) 0.093(4) Uiso 1.00 1 c . . .
H35 H -0.187(1) 0.3223(4) 0.357(1) 0.142(7) Uiso 1.00 1 c . . .
H36 H -0.227(1) 0.3659(4) 0.465(1) 0.123(5) Uiso 1.00 1 c . . .
H37 H -0.039(1) 0.3824(2) 0.599(1) 0.116(5) Uiso 1.00 1 c . . .
H38 H 0.210(1) 0.3566(2) 0.5927(9) 0.122(6) Uiso 1.00 1 c . . .
H39 H 0.140(1) 0.4569(3) 0.5654(7) 0.104(4) Uiso 1.00 1 c . . .
H40 H 0.252(1) 0.4828(3) 0.5300(7) 0.104(4) Uiso 1.00 1 c . . .
H41 H 0.303(1) 0.4508(3) 0.6058(7) 0.104(4) Uiso 1.00 1 c . . .
H42 H 0.778(1) 0.3365(4) 0.6775(8) 0.138(6) Uiso 1.00 1 c . . .
H43 H 0.702(1) 0.3315(4) 0.7737(8) 0.138(6) Uiso 1.00 1 c . . .
H44 H 0.769(1) 0.2980(4) 0.7261(8) 0.138(6) Uiso 1.00 1 c . . .

loop_
_atom_site_aniso_label
_atom_site_aniso_U_11
_atom_site_aniso_U_22
_atom_site_aniso_U_33
_atom_site_aniso_U_12
_atom_site_aniso_U_13
_atom_site_aniso_U_23
Cu1 0.0497(5) 0.0360(4) 0.0245(4) -0.0140(4) 0.0113(4) -0.0014(4)
Cu2 0.0376(5) 0.0345(4) 0.0314(4) -0.0040(4) 0.0078(3) -0.0086(4)
S1 0.053(1) 0.0298(8) 0.0276(8) -0.0116(8) 0.0099(8) -0.0015(7)
S2 0.0286(8) 0.0375(9) 0.0326(9) -0.0016(7) 0.0067(7) -0.0069(7)
P1 0.063(1) 0.036(1) 0.040(1) -0.008(1) 0.010(1) 0.0044(9)
P2 0.074(2) 0.217(4) 0.110(3) 0.079(3) 0.047(2) 0.122(3)
F1 0.133(5) 0.143(6) 0.064(3) -0.093(5) 0.017(3) -0.021(4)
F2 0.122(6) 0.147(6) 0.150(7) -0.012(5) 0.084(5) -0.037(5)
F3 0.159(6) 0.095(4) 0.100(5) -0.063(5) 0.005(4) -0.013(4)
F4 0.143(6) 0.150(7) 0.181(8) -0.063(5) 0.122(6) -0.061(6)
F5 0.115(5) 0.109(5) 0.147(6) -0.004(4) -0.014(5) 0.076(5)
F6 0.151(7) 0.113(5) 0.183(8) -0.014(5) -0.038(6) 0.103(6)
F7 0.69(4) 0.47(3) 0.34(2) 0.49(3) 0.41(2) 0.28(2)
F8 0.141(8) 0.49(3) 0.095(6) -0.05(1) 0.018(6) -0.10(1)
F9 0.168(8) 0.38(2) 0.066(4) -0.18(1) 0.009(5) -0.027(7)
F10 0.21(1) 0.23(1) 1.15(6) 0.08(1) 0.43(2) 0.36(3)
F11 0.164(8) 0.27(1) 0.168(9) 0.107(9) -0.043(7) -0.036(9)
F12 0.47(2) 0.29(2) 0.19(1) 0.32(2) -0.13(1) -0.05(1)
N1 0.068(4) 0.029(3) 0.030(3) -0.019(3) 0.026(3) -0.007(2)
N2 0.077(5) 0.057(4) 0.034(3) -0.039(4) 0.014(3) 0.000(3)
N3 0.037(3) 0.025(3) 0.041(3) -0.003(2) 0.013(3) -0.002(2)
N4 0.092(6) 0.036(4) 0.091(6) 0.007(4) 0.072(5) -0.006(4)
N5 0.037(3) 0.051(4) 0.028(3) -0.002(3) 0.010(3) 0.001(3)
N6 0.086(5) 0.052(4) 0.032(3) -0.022(4) 0.006(4) 0.005(3)
C1 0.086(6) 0.039(4) 0.043(4) 0.028(4) 0.035(4) 0.009(3)
C2 0.064(5) 0.037(4) 0.052(4) 0.016(4) 0.039(4) 0.005(4)
C3 0.052(4) 0.039(4) 0.036(4) 0.012(3) 0.022(3) 0.006(3)
C4 0.068(5) 0.033(4) 0.042(4) -0.014(4) 0.028(4) -0.001(3)
C5 0.067(6) 0.044(4) 0.060(5) 0.017(4) 0.026(4) 0.010(4)
C6 0.058(6) 0.064(6) 0.084(7) 0.001(5) 0.031(5) -0.010(5)
C7 0.081(7) 0.062(6) 0.065(6) -0.007(5) 0.041(5) -0.011(5)
C8 0.114(8) 0.035(4) 0.056(5) -0.017(5) 0.050(6) -0.006(4)
C9 0.081(6) 0.032(4) 0.047(4) -0.010(4) 0.026(4) 0.002(3)
C10 0.091(6) 0.033(4) 0.033(4) 0.019(4) 0.022(4) 0.009(3)
C11 0.118(7) 0.037(4) 0.027(4) 0.037(5) 0.013(4) 0.006(3)
C12 0.079(6) 0.042(4) 0.033(4) 0.035(4) 0.005(4) -0.011(3)
C13 0.117(8) 0.069(6) 0.028(4) 0.068(6) 0.011(5) -0.001(4)
C14 0.080(7) 0.105(8) 0.034(5) 0.046(6) -0.015(5) -0.017(5)
C15 0.065(6) 0.088(7) 0.044(5) 0.028(5) -0.005(4) -0.016(5)
C16 0.058(5) 0.069(6) 0.041(4) 0.020(5) -0.004(4) -0.007(4)
C17 0.054(4) 0.034(4) 0.038(4) 0.016(3) 0.023(3) 0.009(3)
C18 0.063(5) 0.025(3) 0.027(3) 0.005(3) 0.008(3) -0.004(3)
C19 0.087(6) 0.032(3) 0.037(4) 0.012(4) 0.032(4) 0.004(3)
C20 0.23(1) 0.030(4) 0.045(5) 0.006(6) 0.066(7) 0.001(4)
C21 0.28(2) 0.048(6) 0.059(6) -0.076(9) 0.056(9) -0.001(5)
C22 0.092(9) 0.079(8) 0.12(1) -0.025(7) -0.005(7) 0.030(7)
C23 0.13(1) 0.069(8) 0.28(2) 0.053(8) 0.13(1) 0.10(1)
C24 0.108(9) 0.114(9) 0.072(7) -0.004(7) 0.039(6) -0.054(7)
C25 0.33(2) 0.049(6) 0.074(7) 0.083(9) 0.12(1) 0.028(5)
C26 0.035(4) 0.054(5) 0.088(7) -0.017(4) 0.008(4) -0.011(5)
C27 0.027(4) 0.073(6) 0.133(9) -0.004(4) 0.009(5) -0.008(7)
C28 0.037(5) 0.071(6) 0.14(1) 0.001(5) 0.047(6) 0.013(6)
C29 0.076(8) 0.092(8) 0.19(1) 0.039(7) 0.080(9) 0.049(9)
C30 0.077(8) 0.12(1) 0.11(1) 0.020(8) 0.034(8) 0.014(9)
C31 0.15(1) 0.045(5) 0.098(8) 0.032(6) 0.097(8) 0.010(5)
C32 0.14(1) 0.049(5) 0.112(9) -0.002(6) 0.094(9) -0.019(5)
C33 0.037(4) 0.057(5) 0.035(4) 0.005(4) 0.008(3) -0.000(4)
C34 0.129(9) 0.075(7) 0.055(6) -0.010(6) 0.030(6) -0.032(5)
C35 0.097(7) 0.082(6) 0.021(4) -0.042(6) -0.013(4) 0.011(4)
C36 0.110(9) 0.19(1) 0.046(5) -0.095(9) -0.035(6) 0.023(7)

loop_
_atom_type_symbol
_atom_type_description
_atom_type_scat_dispersion_real
_atom_type_scat_dispersion_imag
_atom_type_scat_source
C C 0.003 0.002
;
International Tables for Crystallography
(1992, Vol. C, Tables 4.2.6.8 and 6.1.1.4)
;
H H 0.000 0.000
;
International Tables for Crystallography
(1992, Vol. C, Table 6.1.1.4)
;
N N 0.006 0.003
;
International Tables for Crystallography
(1992, Vol. C, Tables 4.2.6.8 and 6.1.1.4)
;
S S 0.125 0.123
;
International Tables for Crystallography
(1992, Vol. C, Tables 4.2.6.8 and 6.1.1.4)
;
Cu Cu 0.320 1.265
;
International Tables for Crystallography
(1992, Vol. C, Tables 4.2.6.8 and 6.1.1.4)
;
P P 0.102 0.094
;
International Tables for Crystallography
(1992, Vol. C, Tables 4.2.6.8 and 6.1.1.4)
;
F F 0.017 0.010
;
International Tables for Crystallography
(1992, Vol. C, Tables 4.2.6.8 and 6.1.1.4)
;

loop_
_geom_angle_atom_site_label_1
_geom_angle_site_symmetry_1
_geom_angle_atom_site_label_2
_geom_angle_site_symmetry_2
_geom_angle_atom_site_label_3
_geom_angle_site_symmetry_3
_geom_angle
_geom_angle_publ_flag
S1 . Cu1 . N1 . 90.28(14) yes
S1 . Cu1 . N2 . 103.30(18) yes
N1 . Cu1 . N2 . 100.6(3) yes
S1 . Cu1 . N5 . 132.36(18) yes
N1 . Cu1 . N5 . 107.3(2) yes
N2 . Cu1 . N5 . 115.7(2) yes
N3 . Cu2 . N4 . 100.3(3) yes
N3 . Cu2 . N6 . 123.6(2) yes
N4 . Cu2 . N6 . 115.0(3) yes
Cu1 . S1 . S2 . 109.94(9) yes
F1 . P1 . F2 . 86.1(4) yes
F1 . P1 . F3 . 178.8(4) yes
F2 . P1 . F3 . 92.8(4) yes
F1 . P1 . F4 . 91.8(4) yes
F2 . P1 . F4 . 177.9(4) yes
F3 . P1 . F4 . 89.3(4) yes
F1 . P1 . F5 . 91.0(4) yes
F2 . P1 . F5 . 86.4(5) yes
F3 . P1 . F5 . 89.5(4) yes
F4 . P1 . F5 . 93.2(5) yes
F1 . P1 . F6 . 90.8(4) yes
F2 . P1 . F6 . 93.6(5) yes
F3 . P1 . F6 . 88.7(4) yes
F4 . P1 . F6 . 86.7(5) yes
F5 . P1 . F6 . 178.2(4) yes
F7 . P2 . F8 . 85.7(14) yes
F7 . P2 . F9 . 160.2(8) yes
F8 . P2 . F9 . 90.5(5) yes
F7 . P2 . F10 . 92.2(14) yes
F8 . P2 . F10 . 167.9(10) yes
F9 . P2 . F10 . 95.4(12) yes
F7 . P2 . F11 . 73.4(6) yes
F8 . P2 . F11 . 99.9(10) yes
F9 . P2 . F11 . 88.2(7) yes
F10 . P2 . F11 . 90.8(7) yes
F7 . P2 . F12 . 95.8(8) yes
F8 . P2 . F12 . 86.4(10) yes
F9 . P2 . F12 . 103.4(9) yes
F10 . P2 . F12 . 81.9(11) yes
F11 . P2 . F12 . 166.8(10) yes
Cu2 . N3 . C18 . 108.2(4) yes
Cu2 . N3 . C19 . 108.7(4) yes
C18 . N3 . C19 . 112.5(5) yes
Cu2 . N3 . C26 . 106.7(4) yes
C18 . N3 . C26 . 109.0(6) yes
C19 . N3 . C26 . 111.5(6) yes
Cu2 . N4 . C28 . 120.7(6) yes
Cu2 . N4 . C32 . 120.6(8) yes
C28 . N4 . C32 . 118.7(9) yes
Cu1 . N5 . C33 . 167.3(6) yes
Cu2 . N6 . C35 . 163.5(6) yes
C2 . C1 . H1 . 109.5(8) no
C2 . C1 . H2 . 107.9(8) no
H1 . C1 . H2 . 109.4(1) no
C1 . C2 . H3 . 107.6(8) no
C1 . C2 . H4 . 109.6(8) no
H3 . C2 . H4 . 109.5(1) no
H5 . C3 . H6 . 109.5(9) no
C6 . C5 . H7 . 119.9(1) no
C5 . C6 . C7 . 120.6(9) yes
C5 . C6 . H8 . 119.7(1) no
C7 . C6 . H8 . 119.7(1) no
C6 . C7 . C8 . 118.9(9) yes
C6 . C7 . H9 . 120.8(1) no
C8 . C7 . H9 . 120.2(1) no
C7 . C8 . H10 . 120.1(1) no
C4 . C9 . H11 . 119.6(9) no
C11 . C10 . H12 . 109.2(8) no
C11 . C10 . H13 . 109.5(8) no
H12 . C10 . H13 . 109.5(1) no
C10 . C11 . C12 . 114.9(6) yes
C10 . C11 . H14 . 108.4(9) no
C12 . C11 . H14 . 108.1(9) no
C10 . C11 . H15 . 107.8(9) no
C12 . C11 . H15 . 108.0(9) no
H14 . C11 . H15 . 109.5(1) no
C11 . C12 . C13 . 121.6(8) yes
C12 . C13 . C14 . 119.6(9) yes
C12 . C13 . H16 . 119.8(1) no
C14 . C13 . H16 . 120.6(1) no
C13 . C14 . C15 . 118.6(8) yes
C13 . C14 . H17 . 120.8(1) no
C15 . C14 . H17 . 120.6(1) no
C14 . C15 . C16 . 119.0(10) yes
C14 . C15 . H18 . 119.7(1) no
C16 . C15 . H18 . 121.3(1) no
C15 . C16 . H19 . 117.8(1) no
C18 . C17 . H20 . 109.5(7) no
C18 . C17 . H21 . 108.6(7) no
H20 . C17 . H21 . 109.5(9) no
N3 . C18 . C17 . 111.9(5) yes
N3 . C18 . H22 . 108.9(7) no
C17 . C18 . H22 . 108.6(7) no
N3 . C18 . H23 . 108.6(7) no
C17 . C18 . H23 . 109.3(7) no
H22 . C18 . H23 . 109.5(9) no
N3 . C19 . C20 . 115.3(7) yes
N3 . C19 . H24 . 108.0(8) no
C20 . C19 . H24 . 108.1(9) no
N3 . C19 . H25 . 108.2(8) no
C20 . C19 . H25 . 107.7(9) no
H24 . C19 . H25 . 109.5(1) no
C19 . C20 . C21 . 121.3(9) yes
C19 . C20 . C25 . 119.3(12) yes
C21 . C20 . C25 . 119.4(11) yes
C20 . C21 . C22 . 128.5(12) yes
C20 . C21 . H26 . 115.9(1) no
C22 . C21 . H26 . 115.7(1) no
C21 . C22 . C23 . 107.8(13) yes
C21 . C22 . H27 . 127.0(1) no
C23 . C22 . H27 . 125.1(2) no
C22 . C23 . C24 . 134.5(14) yes
C22 . C23 . H28 . 112.7(2) no
C24 . C23 . H28 . 112.8(2) no
C23 . C24 . C25 . 116.2(11) yes
C23 . C24 . H29 . 121.4(1) no
C25 . C24 . H29 . 122.2(1) no
C20 . C25 . C24 . 112.0(13) yes
C20 . C25 . H30 . 122.7(2) no
C24 . C25 . H30 . 125.2(1) no
N3 . C26 . C27 . 114.6(6) yes
N3 . C26 . H31 . 108.0(9) no
C27 . C26 . H31 . 109.4(9) no
N3 . C26 . H32 . 108.5(9) no
C27 . C26 . H32 . 106.8(9) no
H31 . C26 . H32 . 109.5(1) no
C26 . C27 . C28 . 117.1(10) yes
C26 . C27 . H33 . 106.1(1) no
C28 . C27 . H33 . 106.9(1) no
C26 . C27 . H34 . 109.2(1) no
C28 . C27 . H34 . 107.9(1) no
H33 . C27 . H34 . 109.5(1) no
N4 . C28 . C27 . 117.2(7) yes
N4 . C28 . C29 . 122.2(12) yes
C27 . C28 . C29 . 120.6(12) yes
C28 . C29 . C30 . 126.5(16) yes
C28 . C29 . H35 . 116.5(2) no
C30 . C29 . H35 . 116.9(2) no
C29 . C30 . C31 . 116.9(13) yes
C29 . C30 . H36 . 122.9(2) no
C31 . C30 . H36 . 120.2(2) no
C30 . C31 . C32 . 117.6(9) yes
C30 . C31 . H37 . 120.0(1) no
C32 . C31 . H37 . 122.5(1) no
N4 . C32 . C31 . 117.9(12) yes
N4 . C32 . H38 . 121.3(1) no
C31 . C32 . H38 . 120.7(1) no
H39 . C34 . H40 . 109.5(1) no
H39 . C34 . H41 . 109.5(1) no
H40 . C34 . H41 . 109.5(1) no
N6 . C35 . C36 . 176.8(9) yes
C35 . C36 . H42 . 110.7(1) no
C35 . C36 . H43 . 110.1(1) no
H42 . C36 . H43 . 109.5(2) no
C35 . C36 . H44 . 107.6(1) no
H42 . C36 . H44 . 109.5(2) no
H43 . C36 . H44 . 109.5(2) no

loop_
_geom_bond_atom_site_label_1
_geom_bond_site_symmetry_1
_geom_bond_atom_site_label_2
_geom_bond_site_symmetry_2
_geom_bond_distance
_geom_bond_publ_flag
Cu1 . S1 . 2.2673(17) yes
Cu1 . N1 . 2.165(6) yes
Cu1 . N2 . 2.039(7) yes
Cu1 . N5 . 1.919(6) yes
Cu2 . N3 . 2.150(5) yes
Cu2 . N4 . 2.020(7) yes
Cu2 . N6 . 1.967(7) yes
S1 . S2 . 2.074(2) yes
P1 . F1 . 1.550(6) yes
P1 . F2 . 1.571(6) yes
P1 . F3 . 1.575(6) yes
P1 . F4 . 1.555(6) yes
P1 . F5 . 1.572(6) yes
P1 . F6 . 1.548(6) yes
P2 . F7 . 1.482(14) yes
P2 . F8 . 1.398(12) yes
P2 . F9 . 1.429(8) yes
P2 . F10 . 1.426(17) yes
P2 . F11 . 1.63(1) yes
P2 . F12 . 1.492(9) yes
N3 . C18 . 1.479(8) yes
N3 . C19 . 1.487(8) yes
N3 . C26 . 1.481(9) yes
N4 . C28 . 1.333(13) yes
N4 . C32 . 1.306(11) yes
N5 . C33 . 1.130(8) yes
N6 . C35 . 1.12(1) yes
C1 . C2 . 1.501(11) yes
C1 . H1 . 0.95(1) no
C1 . H2 . 0.95(1) no
C2 . H3 . 0.95(1) no
C2 . H4 . 0.950(9) no
C3 . H5 . 0.950(9) no
C3 . H6 . 0.95(1) no
C4 . C9 . 1.40(1) yes
C5 . C6 . 1.402(11) yes
C5 . H7 . 0.95(1) no
C6 . C7 . 1.363(12) yes
C6 . H8 . 0.95(1) no
C7 . C8 . 1.370(12) yes
C7 . H9 . 0.95(1) no
C8 . H10 . 0.95(1) no
C9 . H11 . 0.95(1) no
C10 . C11 . 1.558(11) yes
C10 . H12 . 0.95(1) no
C10 . H13 . 0.95(1) no
C11 . C12 . 1.477(12) yes
C11 . H14 . 0.95(1) no
C11 . H15 . 0.95(1) no
C12 . C13 . 1.412(12) yes
C13 . C14 . 1.381(14) yes
C13 . H16 . 0.95(1) no
C14 . C15 . 1.363(13) yes
C14 . H17 . 0.95(1) no
C15 . C16 . 1.372(11) yes
C15 . H18 . 0.95(1) no
C16 . H19 . 0.95(1) no
C17 . C18 . 1.52(1) yes
C17 . H20 . 0.950(9) no
C17 . H21 . 0.950(9) no
C18 . H22 . 0.950(9) no
C18 . H23 . 0.950(9) no
C19 . C20 . 1.525(11) yes
C19 . H24 . 0.950(9) no
C19 . H25 . 0.95(1) no
C20 . C21 . 1.382(17) yes
C20 . C25 . 1.380(15) yes
C21 . C22 . 1.451(14) yes
C21 . H26 . 0.95(1) no
C22 . C23 . 1.271(16) yes
C22 . H27 . 0.95(2) no
C23 . C24 . 1.307(16) yes
C23 . H28 . 0.95(2) no
C24 . C25 . 1.620(17) yes
C24 . H29 . 0.95(1) no
C25 . H30 . 0.95(2) no
C26 . C27 . 1.520(12) yes
C26 . H31 . 0.95(1) no
C26 . H32 . 0.95(1) no
C27 . C28 . 1.445(14) yes
C27 . H33 . 0.95(1) no
C27 . H34 . 0.95(1) no
C28 . C29 . 1.340(12) yes
C29 . C30 . 1.246(17) yes
C29 . H35 . 0.95(2) no
C30 . C31 . 1.381(16) yes
C30 . H36 . 0.95(2) no
C31 . C32 . 1.543(15) yes
C31 . H37 . 0.95(1) no
C32 . H38 . 0.95(2) no
C34 . H39 . 0.95(1) no
C34 . H40 . 0.95(1) no
C34 . H41 . 0.95(1) no
C35 . C36 . 1.460(12) yes
C36 . H42 . 0.95(2) no
C36 . H43 . 0.95(1) no
C36 . H44 . 0.95(2) no

loop_
_geom_contact_atom_site_label_1
_geom_contact_site_symmetry_1
_geom_contact_atom_site_label_2
_geom_contact_site_symmetry_2
_geom_contact_distance
_geom_contact_publ_flag
Cu1 . Cu2 4_555 4.2680(12) yes
Cu1 . S1 . 2.2673(17) yes
Cu1 . S2 . 3.5565(18) yes
Cu1 . N1 . 2.165(6) yes
Cu1 . N2 . 2.039(7) yes
Cu1 . N4 4_555 4.095(7) yes
Cu1 . N5 . 1.919(6) yes
Cu1 . C1 4_555 3.037(7) yes
Cu1 . C2 4_555 2.958(7) yes
Cu1 . C3 4_555 2.984(7) yes
Cu1 . C10 4_555 2.967(7) yes
Cu1 . C11 4_555 3.094(7) yes
Cu1 . C12 4_555 2.958(7) yes
Cu1 . C13 4_555 4.296(8) yes
Cu1 . C15 4_555 4.284(9) yes
Cu1 . C16 4_555 2.970(8) yes
Cu1 . C33 . 3.032(8) yes
Cu1 . H1 4_555 3.893(7) no
Cu1 . H2 4_555 3.288(7) no
Cu1 . H3 4_555 3.171(7) no
Cu1 . H4 4_555 3.812(7) no
Cu1 . H5 4_555 2.967(7) no
Cu1 . H6 4_555 3.090(7) no
Cu1 . H8 4_455 3.633(9) no
Cu1 . H12 4_555 3.516(7) no
Cu1 . H13 4_555 3.600(7) no
Cu1 . H14 4_555 4.043(7) no
Cu1 . H15 4_555 2.954(7) no
Cu1 . H19 4_555 2.995(9) no
Cu1 . H33 4_555 3.830(9) no
Cu2 . S1 4_554 3.5532(18) yes
Cu2 . S2 4_554 2.3001(18) yes
Cu2 . F11 . 3.663(9) yes
Cu2 . N3 . 2.150(5) yes
Cu2 . N4 . 2.020(7) yes
Cu2 . N5 4_554 4.270(6) yes
Cu2 . N6 . 1.967(7) yes
Cu2 . C17 . 3.006(6) yes
Cu2 . C18 . 2.966(6) yes
Cu2 . C19 . 2.981(6) yes
Cu2 . C26 . 2.941(7) yes
Cu2 . C27 . 3.059(9) yes
Cu2 . C28 . 2.934(9) yes
Cu2 . C29 . 4.209(11) yes
Cu2 . C32 . 2.910(9) yes
Cu2 . C35 . 3.061(8) yes
Cu2 . H20 . 3.889(6) no
Cu2 . H21 . 3.181(6) no
Cu2 . H22 . 3.240(6) no
Cu2 . H23 . 3.801(6) no
Cu2 . H23 4_555 4.065(6) no
Cu2 . H24 . 3.037(7) no
Cu2 . H25 . 3.028(6) no
Cu2 . H31 . 3.789(8) no
Cu2 . H32 . 3.167(7) no
Cu2 . H33 . 2.90(1) no
Cu2 . H34 . 4.009(9) no
Cu2 . H38 . 2.975(8) no
S1 . S2 . 2.074(2) yes
S1 . N1 . 3.143(6) yes
S1 . N2 . 3.380(6) yes
S1 . N3 4_555 4.048(5) yes
S1 . N4 4_555 4.209(6) yes
S1 . N5 . 3.832(6) yes
S1 . C1 4_555 1.824(8) yes
S1 . C2 4_555 2.765(8) yes
S1 . C3 4_555 4.296(7) yes
S1 . C10 4_555 3.944(7) yes
S1 . C16 4_555 3.795(8) yes
S1 . C17 4_555 3.002(7) yes
S1 . C18 4_555 3.375(7) yes
S1 . C19 . 4.072(7) yes
S1 . C20 . 3.989(9) yes
S1 . C21 . 3.921(12) yes
S1 . C27 4_555 3.90(1) yes
S1 . H1 4_555 2.316(8) no
S1 . H2 4_555 2.309(7) no
S1 . H3 4_555 2.901(8) no
S1 . H4 4_555 3.601(7) no
S1 . H5 4_555 4.167(7) no
S1 . H12 4_555 4.043(7) no
S1 . H19 4_555 3.502(8) no
S1 . H20 4_555 3.033(6) no
S1 . H21 4_555 3.862(7) no
S1 . H22 4_555 2.868(7) no
S1 . H23 4_555 4.183(7) no
S1 . H24 . 3.466(7) no
S1 . H25 . 4.192(7) no
S1 . H26 . 3.679(13) no
S1 . H33 4_555 2.98(1) no
S2 . F11 4_555 3.61(1) yes
S2 . N1 . 4.240(5) yes
S2 . N3 4_555 3.142(5) yes
S2 . N4 4_555 3.857(6) yes
S2 . N6 4_555 3.306(6) yes
S2 . C1 4_555 3.036(7) yes
S2 . C2 4_555 3.546(7) yes
S2 . C17 4_555 1.818(7) yes
S2 . C18 4_555 2.763(7) yes
S2 . C19 4_555 4.102(7) yes
S2 . C26 4_555 4.199(7) yes
S2 . C27 4_555 4.156(8) yes
S2 . C29 4_655 3.959(13) yes
S2 . C30 4_655 4.085(14) yes
S2 . C35 4_555 4.001(8) yes
S2 . H1 4_555 3.006(7) no
S2 . H2 4_555 3.877(7) no
S2 . H3 4_555 3.084(7) no
S2 . H20 4_555 2.310(7) no
S2 . H21 4_555 2.308(6) no
S2 . H22 4_555 2.892(7) no
S2 . H23 4_555 3.598(7) no
S2 . H25 4_555 3.837(7) no
S2 . H33 4_555 3.473(8) no
S2 . H35 4_655 3.192(11) no
S2 . H36 4_655 3.552(15) no
P1 . F1 . 1.550(6) yes
P1 . F2 . 1.571(6) yes
P1 . F3 . 1.575(6) yes
P1 . F4 . 1.555(6) yes
P1 . F5 . 1.572(6) yes
P1 . F6 . 1.548(6) yes
P1 . C31 4_654 4.210(8) yes
P1 . H5 4_554 4.005(7) no
P1 . H6 3_645 3.676(7) no
P1 . H7 4_554 4.209(8) no
P1 . H9 3_745 3.66(1) no
P1 . H11 2_656 3.890(7) no
P1 . H15 3_645 3.988(8) no
P1 . H17 4_655 3.519(9) no
P1 . H29 . 4.085(11) no
P1 . H36 4_654 3.793(16) no
P1 . H37 4_654 3.449(9) no
P1 . H40 3_645 3.691(11) no
P1 . H41 4_554 3.640(12) no
P1 . H42 4_554 3.926(15) no
P2 . F7 . 1.482(14) yes
P2 . F8 . 1.398(12) yes
P2 . F9 . 1.429(8) yes
P2 . F10 . 1.426(17) yes
P2 . F11 . 1.63(1) yes
P2 . F12 . 1.492(9) yes
P2 . C26 1_655 4.224(9) yes
P2 . C27 4_655 3.934(12) yes
P2 . C35 . 4.162(12) yes
P2 . C36 . 4.295(16) yes
P2 . H1 4_555 3.722(8) no
P2 . H18 4_655 3.725(12) no
P2 . H19 4_655 3.80(1) no
P2 . H20 4_555 3.943(7) no
P2 . H21 . 3.568(8) no
P2 . H25 . 3.47(1) no
P2 . H26 1_655 3.639(17) no
P2 . H30 . 3.979(18) no
P2 . H31 4_655 4.19(1) no
P2 . H32 1_655 3.385(9) no
P2 . H33 4_655 3.886(11) no
P2 . H34 4_655 3.160(12) no
P2 . H43 4_554 4.008(12) no
P2 . H44 . 3.654(16) no
P2 . H44 4_554 4.166(11) no
F1 . F2 . 2.131(9) yes
F1 . F3 . 3.125(8) yes
F1 . F4 . 2.230(9) yes
F1 . F5 . 2.227(9) yes
F1 . F6 . 2.207(9) yes
F1 . C7 3_745 4.179(13) yes
F1 . C13 4_655 3.988(11) yes
F1 . C14 4_655 3.42(1) yes
F1 . C15 4_655 4.25(1) yes
F1 . C22 1_655 3.576(13) yes
F1 . C23 1_655 3.936(18) yes
F1 . C30 4_654 3.903(17) yes
F1 . C31 4_654 3.38(1) yes
F1 . C35 4_554 4.244(12) yes
F1 . C36 4_554 3.498(16) yes
F1 . H9 3_745 3.378(13) no
F1 . H16 4_655 3.893(12) no
F1 . H17 4_655 2.85(1) no
F1 . H27 1_655 2.800(13) no
F1 . H28 1_655 3.486(17) no
F1 . H29 . 4.264(14) no
F1 . H36 4_654 3.579(17) no
F1 . H37 4_654 2.51(1) no
F1 . H39 4_654 4.246(13) no
F1 . H42 4_554 2.859(17) no
F1 . H43 4_554 3.311(15) no
F1 . H44 4_554 4.257(17) no
F2 . F3 . 2.28(1) yes
F2 . F4 . 3.125(8) yes
F2 . F5 . 2.152(11) yes
F2 . F6 . 2.274(11) yes
F2 . C4 1_554 4.266(11) yes
F2 . C5 4_554 3.602(12) yes
F2 . C6 3_745 4.142(13) yes
F2 . C6 4_554 4.153(12) yes
F2 . C7 3_745 3.826(13) yes
F2 . C30 4_654 3.799(18) yes
F2 . C31 4_654 3.485(11) yes
F2 . C33 2_656 4.296(11) yes
F2 . C34 3_645 3.758(13) yes
F2 . C34 4_654 4.042(13) yes
F2 . H5 4_554 3.779(11) no
F2 . H7 4_554 3.140(12) no
F2 . H8 3_745 3.898(13) no
F2 . H8 4_554 4.137(11) no
F2 . H9 3_745 3.296(13) no
F2 . H36 4_654 3.392(18) no
F2 . H37 4_654 2.798(12) no
F2 . H39 3_645 3.978(13) no
F2 . H39 4_654 3.103(13) no
F2 . H40 3_645 2.881(13) no
F3 . F4 . 2.20(1) yes
F3 . F5 . 2.216(9) yes
F3 . F6 . 2.18(1) yes
F3 . N5 1_554 4.23(1) yes
F3 . C3 3_645 3.606(9) yes
F3 . C3 4_554 3.99(1) yes
F3 . C4 2_656 3.896(9) yes
F3 . C9 2_656 3.89(1) yes
F3 . C33 1_554 3.631(11) yes
F3 . C33 2_656 3.922(11) yes
F3 . C34 3_645 3.695(13) yes
F3 . C34 4_554 3.309(14) yes
F3 . H5 3_645 3.738(9) no
F3 . H5 4_554 3.33(1) no
F3 . H6 3_645 2.852(9) no
F3 . H6 4_554 3.92(1) no
F3 . H7 4_554 4.14(1) no
F3 . H11 2_656 3.62(1) no
F3 . H15 3_645 3.992(11) no
F3 . H39 4_554 4.203(14) no
F3 . H40 3_645 2.868(13) no
F3 . H40 4_554 3.142(14) no
F3 . H41 3_645 4.054(13) no
F3 . H41 4_554 2.825(14) no
F4 . F5 . 2.273(11) yes
F4 . F6 . 2.131(12) yes
F4 . C4 2_656 4.20(1) yes
F4 . C8 3_645 4.071(11) yes
F4 . C9 2_656 3.44(1) yes
F4 . C14 4_655 3.911(13) yes
F4 . C24 . 3.578(13) yes
F4 . C33 1_554 4.194(12) yes
F4 . C34 4_554 3.702(15) yes
F4 . H6 3_645 3.64(1) no
F4 . H10 3_645 4.010(11) no
F4 . H11 2_656 2.85(1) no
F4 . H15 3_645 4.120(13) no
F4 . H17 4_655 2.992(13) no
F4 . H28 . 4.280(14) no
F4 . H29 . 2.634(13) no
F4 . H40 4_554 4.003(14) no
F4 . H41 4_554 2.810(15) no
F4 . H42 4_554 4.049(18) no
F4 . H43 4_554 3.909(17) no
F5 . F6 . 3.120(8) yes
F5 . N5 1_554 3.987(9) yes
F5 . N6 4_554 4.12(1) yes
F5 . C3 4_554 3.949(11) yes
F5 . C5 4_554 4.155(12) yes
F5 . C30 4_654 3.363(16) yes
F5 . C31 4_654 3.664(13) yes
F5 . C33 1_554 3.83(1) yes
F5 . C34 4_554 4.131(13) yes
F5 . C35 4_554 3.814(12) yes
F5 . C36 4_554 3.856(15) yes
F5 . H3 4_554 4.15(1) no
F5 . H5 4_554 3.018(11) no
F5 . H7 4_554 3.473(12) no
F5 . H29 . 4.052(13) no
F5 . H36 4_654 2.575(16) no
F5 . H37 4_654 3.190(14) no
F5 . H40 3_645 4.232(13) no
F5 . H41 4_554 3.576(13) no
F5 . H42 4_554 3.293(16) no
F5 . H43 4_554 3.986(15) no
F6 . C3 3_645 3.70(1) yes
F6 . C4 2_656 4.27(1) yes
F6 . C6 3_745 3.943(13) yes
F6 . C7 3_745 3.462(13) yes
F6 . C9 2_656 3.980(12) yes
F6 . C10 3_645 4.20(1) yes
F6 . C11 3_645 3.300(9) yes
F6 . C12 3_645 4.26(1) yes
F6 . C13 4_655 3.855(12) yes
F6 . C14 4_655 3.625(14) yes
F6 . C33 2_656 4.205(13) yes
F6 . H5 3_645 4.22(1) no
F6 . H6 3_645 2.76(1) no
F6 . H8 3_745 3.577(13) no
F6 . H9 3_745 2.606(13) no
F6 . H11 2_656 3.267(12) no
F6 . H13 3_645 3.99(1) no
F6 . H14 3_645 3.34(1) no
F6 . H15 3_645 2.480(9) no
F6 . H16 4_655 3.353(12) no
F6 . H17 4_655 2.893(15) no
F6 . H40 3_645 3.741(15) no
F6 . H41 4_554 4.277(14) no
F7 . F8 . 1.96(2) yes
F7 . F9 . 2.868(16) yes
F7 . F9 4_555 4.06(2) yes
F7 . F10 . 2.10(4) yes
F7 . F11 . 1.862(18) yes
F7 . F12 . 2.206(15) yes
F7 . N6 . 3.654(13) yes
F7 . C17 4_555 3.551(17) yes
F7 . C26 4_655 3.95(3) yes
F7 . C27 4_655 3.35(2) yes
F7 . C28 4_655 4.28(2) yes
F7 . C29 4_655 4.23(2) yes
F7 . C35 . 3.244(16) yes
F7 . C36 . 3.25(3) yes
F7 . H1 4_555 3.53(3) no
F7 . H19 4_655 4.225(16) no
F7 . H20 4_555 2.80(2) no
F7 . H21 . 4.24(2) no
F7 . H21 4_555 3.534(12) no
F7 . H25 . 3.56(3) no
F7 . H31 4_655 3.52(3) no
F7 . H33 4_655 3.66(2) no
F7 . H34 4_655 2.43(2) no
F7 . H35 4_655 3.48(2) no
F7 . H42 . 3.71(3) no
F7 . H43 . 3.95(3) no
F7 . H44 . 2.51(3) no
F8 . F9 . 2.008(11) yes
F8 . F10 . 2.81(2) yes
F8 . F11 . 2.322(15) yes
F8 . F12 . 1.98(2) yes
F8 . N4 1_655 3.983(18) yes
F8 . C18 4_655 4.164(13) yes
F8 . C26 1_655 3.545(14) yes
F8 . C26 4_655 3.801(13) yes
F8 . C27 1_655 3.984(17) yes
F8 . C27 4_655 3.461(18) yes
F8 . C28 1_655 3.678(19) yes
F8 . C29 1_655 3.83(2) yes
F8 . C30 1_655 4.27(2) yes
F8 . C35 . 4.259(18) yes
F8 . C36 . 3.96(2) yes
F8 . H19 4_655 4.18(2) no
F8 . H22 4_655 3.408(13) no
F8 . H23 4_655 4.164(12) no
F8 . H24 1_655 3.747(14) no
F8 . H26 1_655 3.44(2) no
F8 . H31 1_655 3.971(13) no
F8 . H31 4_655 3.206(13) no
F8 . H32 1_655 2.626(13) no
F8 . H33 4_655 3.339(19) no
F8 . H34 1_655 4.130(17) no
F8 . H34 4_655 2.890(18) no
F8 . H35 1_655 4.00(2) no
F8 . H42 . 3.95(2) no
F8 . H44 . 3.29(2) no
F9 . F10 . 2.111(13) yes
F9 . F11 . 2.132(15) yes
F9 . F12 . 2.293(16) yes
F9 . C17 . 3.954(14) yes
F9 . C21 1_655 3.83(2) yes
F9 . C26 1_655 3.235(11) yes
F9 . C27 1_655 3.677(13) yes
F9 . C28 1_655 3.974(14) yes
F9 . C29 1_655 4.048(18) yes
F9 . C36 4_554 3.350(13) yes
F9 . H18 4_655 3.905(15) no
F9 . H20 . 4.148(13) no
F9 . H21 . 3.057(14) no
F9 . H25 . 3.764(13) no
F9 . H26 1_655 3.06(2) no
F9 . H27 1_655 4.14(2) no
F9 . H30 . 3.65(2) no
F9 . H31 1_655 3.182(11) no
F9 . H32 1_655 2.59(1) no
F9 . H34 1_655 3.413(14) no
F9 . H35 1_655 3.775(17) no
F9 . H42 4_554 3.990(14) no
F9 . H43 4_554 2.996(15) no
F9 . H44 4_554 2.822(12) no
F10 . F11 . 2.180(18) yes
F10 . F12 . 1.91(2) yes
F10 . C1 4_555 3.37(1) yes
F10 . C2 4_555 4.217(11) yes
F10 . C15 4_655 3.663(18) yes
F10 . C16 4_655 4.078(15) yes
F10 . C19 . 3.531(16) yes
F10 . C20 . 3.85(2) yes
F10 . C25 . 3.49(3) yes
F10 . C36 4_554 4.24(3) yes
F10 . H1 4_555 2.482(11) no
F10 . H2 4_555 3.534(12) no
F10 . H4 4_555 4.056(11) no
F10 . H18 4_655 2.848(19) no
F10 . H19 4_655 3.639(17) no
F10 . H20 4_555 3.53(2) no
F10 . H21 . 3.479(19) no
F10 . H24 . 3.867(13) no
F10 . H25 . 2.673(16) no
F10 . H26 1_655 4.219(19) no
F10 . H30 . 2.90(3) no
F10 . H34 4_655 3.77(3) no
F10 . H35 4_655 4.27(3) no
F10 . H43 4_554 3.49(3) no
F10 . H44 4_554 4.14(3) no
F11 . F12 . 3.099(12) yes
F11 . N3 . 3.962(11) yes
F11 . N6 . 2.925(12) yes
F11 . C17 . 3.294(12) yes
F11 . C18 . 4.150(11) yes
F11 . C19 . 3.490(15) yes
F11 . C29 1_655 3.824(19) yes
F11 . C30 1_655 4.13(2) yes
F11 . C35 . 2.929(15) yes
F11 . C36 . 3.484(17) yes
F11 . H1 4_555 4.175(16) no
F11 . H20 . 3.921(13) no
F11 . H20 4_555 3.547(15) no
F11 . H21 . 2.467(12) no
F11 . H24 . 3.830(15) no
F11 . H25 . 2.588(15) no
F11 . H30 . 3.872(19) no
F11 . H32 1_655 4.094(14) no
F11 . H34 4_655 4.206(14) no
F11 . H35 1_655 3.540(18) no
F11 . H36 1_655 4.21(2) no
F11 . H42 . 3.688(17) no
F11 . H44 . 3.168(15) no
F12 . N2 1_655 4.129(12) yes
F12 . C15 4_655 3.24(2) yes
F12 . C16 4_655 3.005(16) yes
F12 . C21 1_655 3.87(2) yes
F12 . C26 4_655 4.204(17) yes
F12 . C27 4_655 3.141(17) yes
F12 . C28 4_655 4.011(18) yes
F12 . C29 4_655 4.16(2) yes
F12 . H1 4_555 3.62(3) no
F12 . H18 4_655 2.85(2) no
F12 . H19 4_655 2.341(15) no
F12 . H22 4_655 3.87(2) no
F12 . H24 1_655 4.26(3) no
F12 . H26 1_655 2.96(2) no
F12 . H27 1_655 4.225(19) no
F12 . H31 4_655 4.032(18) no
F12 . H32 1_655 3.67(3) no
F12 . H33 4_655 2.876(17) no
F12 . H34 4_655 2.550(17) no
F12 . H35 4_655 3.67(2) no
F12 . H43 4_554 4.282(15) no
N1 . N2 . 3.23(1) yes
N1 . N5 . 3.294(7) yes
N1 . C1 4_555 2.498(9) yes
N1 . C2 4_555 1.492(8) yes
N1 . C3 4_555 1.477(9) yes
N1 . C4 . 2.55(1) yes
N1 . C5 4_555 3.409(11) yes
N1 . C9 . 3.39(1) yes
N1 . C10 4_555 1.500(9) yes
N1 . C11 4_555 2.546(9) yes
N1 . C12 4_555 3.34(1) yes
N1 . C33 . 4.127(9) yes
N1 . H1 4_555 3.305(8) no
N1 . H2 4_555 2.692(9) no
N1 . H3 4_555 2.000(9) no
N1 . H4 4_555 2.012(8) no
N1 . H5 4_555 1.984(9) no
N1 . H6 4_555 1.989(8) no
N1 . H7 4_555 3.442(11) no
N1 . H11 . 3.408(9) no
N1 . H12 4_555 2.205(9) no
N1 . H13 4_555 1.716(8) no
N1 . H14 4_555 3.297(9) no
N1 . H15 4_555 2.558(9) no
N2 . N5 . 3.352(8) yes
N2 . C1 4_555 3.96(1) yes
N2 . C2 4_555 4.18(1) yes
N2 . C3 4_555 4.254(11) yes
N2 . C6 4_455 3.67(1) yes
N2 . C7 4_455 4.187(11) yes
N2 . C10 4_555 3.023(12) yes
N2 . C11 4_555 2.416(12) yes
N2 . C12 4_555 1.35(1) yes
N2 . C13 4_555 2.40(1) yes
N2 . C14 4_555 2.786(11) yes
N2 . C15 4_555 2.392(12) yes
N2 . C16 4_555 1.33(1) yes
N2 . C21 . 4.198(11) yes
N2 . C22 . 3.953(13) yes
N2 . C33 . 4.28(1) yes
N2 . H2 4_555 3.689(9) no
N2 . H6 4_555 4.082(11) no
N2 . H8 4_455 3.25(1) no
N2 . H9 4_455 4.208(11) no
N2 . H12 4_555 3.277(11) no
N2 . H13 4_555 3.891(12) no
N2 . H14 4_555 3.184(11) no
N2 . H15 4_555 2.652(12) no
N2 . H16 4_555 3.25(1) no
N2 . H17 4_555 3.736(11) no
N2 . H18 4_555 3.242(12) no
N2 . H19 4_555 1.967(11) no
N2 . H26 . 4.018(11) no
N2 . H27 . 3.904(13) no
N3 . N4 . 3.203(8) yes
N3 . N6 . 3.629(8) yes
N3 . C17 . 2.487(8) yes
N3 . C18 . 1.479(8) yes
N3 . C19 . 1.487(8) yes
N3 . C20 . 2.544(9) yes
N3 . C21 . 3.33(1) yes
N3 . C25 . 3.41(1) yes
N3 . C26 . 1.481(9) yes
N3 . C27 . 2.52(1) yes
N3 . C28 . 3.31(1) yes
N3 . H20 . 3.296(8) no
N3 . H21 . 2.669(8) no
N3 . H22 . 2.001(8) no
N3 . H23 . 1.997(8) no
N3 . H24 . 1.997(8) no
N3 . H25 . 1.999(9) no
N3 . H26 . 3.342(11) no
N3 . H30 . 3.511(11) no
N3 . H31 . 1.991(9) no
N3 . H32 . 1.997(9) no
N3 . H33 . 2.527(11) no
N3 . H34 . 3.28(1) no
N4 . N5 4_554 3.673(9) yes
N4 . N6 . 3.363(12) yes
N4 . C18 . 4.183(9) yes
N4 . C19 . 4.186(9) yes
N4 . C26 . 2.994(11) yes
N4 . C27 . 2.372(13) yes
N4 . C28 . 1.333(13) yes
N4 . C29 . 2.340(15) yes
N4 . C30 . 2.795(15) yes
N4 . C31 . 2.44(1) yes
N4 . C32 . 1.306(11) yes
N4 . C33 4_554 4.10(1) yes
N4 . H22 . 4.091(9) no
N4 . H23 4_555 4.285(11) no
N4 . H24 . 3.961(9) no
N4 . H31 . 3.904(11) no
N4 . H32 . 2.96(1) no
N4 . H33 . 2.587(14) no
N4 . H34 . 3.142(13) no
N4 . H35 . 3.168(17) no
N4 . H36 . 3.743(15) no
N4 . H37 . 3.30(1) no
N4 . H38 . 1.974(14) no
N5 . C2 4_555 4.256(8) yes
N5 . C3 4_555 3.236(9) yes
N5 . C6 4_455 3.867(11) yes
N5 . C10 4_555 4.265(9) yes
N5 . C11 4_555 4.063(9) yes
N5 . C12 4_555 4.116(9) yes
N5 . C16 4_555 4.14(1) yes
N5 . C28 4_555 4.239(11) yes
N5 . C31 4_555 3.97(1) yes
N5 . C32 4_555 3.471(11) yes
N5 . C33 . 1.130(8) yes
N5 . C34 4_555 2.59(1) yes
N5 . H3 4_555 4.145(8) no
N5 . H5 4_555 2.885(9) no
N5 . H6 4_555 3.044(9) no
N5 . H8 4_455 2.929(11) no
N5 . H15 4_555 3.470(9) no
N5 . H19 4_555 4.07(1) no
N5 . H38 4_555 3.511(11) no
N5 . H39 4_555 3.04(1) no
N5 . H40 4_555 3.04(1) no
N5 . H41 4_555 3.05(1) no
N6 . C17 . 4.089(9) yes
N6 . C17 4_555 3.871(9) yes
N6 . C18 4_555 3.859(9) yes
N6 . C19 . 3.73(1) yes
N6 . C24 4_555 4.226(14) yes
N6 . C25 4_555 3.859(11) yes
N6 . C32 . 3.611(14) yes
N6 . C35 . 1.12(1) yes
N6 . C36 . 2.583(11) yes
N6 . H20 4_555 3.296(9) no
N6 . H21 . 3.843(9) no
N6 . H21 4_555 3.957(9) no
N6 . H22 4_555 4.108(9) no
N6 . H23 4_555 3.169(9) no
N6 . H24 . 3.56(1) no
N6 . H25 . 3.404(9) no
N6 . H29 4_555 4.139(14) no
N6 . H30 4_555 3.457(11) no
N6 . H36 1_655 4.004(14) no
N6 . H38 . 3.139(13) no
N6 . H42 . 3.034(11) no
N6 . H43 . 3.058(11) no
N6 . H44 . 3.011(12) no
C1 . C2 . 1.501(11) yes
C1 . C3 . 3.77(1) yes
C1 . C10 . 3.09(1) yes
C1 . C15 1_655 4.269(13) yes
C1 . C17 . 3.88(1) yes
C1 . C19 4_554 3.95(1) yes
C1 . C20 4_554 3.545(14) yes
C1 . C21 4_554 3.845(17) yes
C1 . C24 4_554 4.156(13) yes
C1 . C25 4_554 3.686(13) yes
C1 . H1 . 0.95(1) no
C1 . H2 . 0.95(1) no
C1 . H3 . 2.004(11) no
C1 . H4 . 2.028(11) no
C1 . H5 . 3.89(1) no
C1 . H12 . 2.97(1) no
C1 . H13 . 3.57(1) no
C1 . H18 1_655 3.524(12) no
C1 . H20 . 3.531(9) no
C1 . H22 . 4.27(1) no
C1 . H24 4_554 3.746(11) no
C1 . H25 4_554 3.80(1) no
C1 . H26 4_554 4.046(19) no
C1 . H30 4_554 3.949(12) no
C1 . H35 1_655 4.237(16) no
C2 . C3 . 2.446(9) yes
C2 . C4 4_554 2.99(1) yes
C2 . C5 . 3.288(12) yes
C2 . C9 4_554 4.00(1) yes
C2 . C10 . 2.45(1) yes
C2 . C11 . 3.83(1) yes
C2 . C15 1_655 3.824(11) yes
C2 . H1 . 2.027(9) no
C2 . H2 . 2.007(11) no
C2 . H3 . 0.95(1) no
C2 . H4 . 0.950(9) no
C2 . H5 . 2.634(9) no
C2 . H6 . 3.254(9) no
C2 . H7 . 3.105(12) no
C2 . H11 4_554 4.29(1) no
C2 . H12 . 2.685(11) no
C2 . H13 . 2.580(9) no
C2 . H15 . 4.01(1) no
C2 . H18 1_655 3.361(11) no
C2 . H19 1_655 4.265(11) no
C2 . H35 1_655 4.104(14) no
C2 . H36 1_655 4.091(16) no
C3 . C4 4_554 1.52(1) yes
C3 . C5 . 2.514(11) yes
C3 . C6 . 3.811(11) yes
C3 . C8 . 3.82(1) yes
C3 . C9 4_554 2.54(1) yes
C3 . C10 . 2.49(1) yes
C3 . C11 . 3.185(11) yes
C3 . C12 . 4.250(11) yes
C3 . C33 4_554 3.705(9) yes
C3 . H2 . 4.10(1) no
C3 . H3 . 2.485(9) no
C3 . H4 . 2.760(9) no
C3 . H5 . 0.950(9) no
C3 . H6 . 0.95(1) no
C3 . H7 . 2.654(11) no
C3 . H11 4_554 2.70(1) no
C3 . H12 . 3.35(1) no
C3 . H13 . 2.17(1) no
C3 . H14 . 3.803(11) no
C3 . H15 . 2.794(11) no
C3 . H40 2_666 3.960(12) no
C3 . H41 2_666 4.241(12) no
C4 . C5 4_555 1.369(11) yes
C4 . C6 4_555 2.410(12) yes
C4 . C7 4_555 2.799(12) yes
C4 . C8 4_555 2.41(1) yes
C4 . C9 . 1.40(1) yes
C4 . C10 4_555 3.160(12) yes
C4 . C11 4_555 4.070(13) yes
C4 . C34 3_646 3.724(11) yes
C4 . H3 4_555 3.00(1) no
C4 . H4 4_555 2.82(1) no
C4 . H5 4_555 2.019(9) no
C4 . H6 4_555 2.02(1) no
C4 . H7 4_555 2.01(1) no
C4 . H8 4_555 3.261(12) no
C4 . H9 4_555 3.749(12) no
C4 . H10 4_555 3.26(1) no
C4 . H11 . 2.04(1) no
C4 . H12 4_555 3.839(12) no
C4 . H13 4_555 2.422(12) no
C4 . H15 4_555 3.799(13) no
C4 . H39 3_646 3.920(12) no
C4 . H40 3_646 3.278(11) no
C4 . H41 3_646 3.432(11) no
C5 . C6 . 1.402(11) yes
C5 . C7 . 2.402(12) yes
C5 . C8 . 2.740(12) yes
C5 . C9 4_554 2.368(11) yes
C5 . C10 . 4.234(12) yes
C5 . C15 1_655 4.270(11) yes
C5 . C16 1_655 4.128(11) yes
C5 . C30 1_655 4.259(15) yes
C5 . C34 2_666 3.770(11) yes
C5 . H3 . 2.983(11) no
C5 . H4 . 3.020(12) no
C5 . H5 . 2.566(11) no
C5 . H6 . 3.201(11) no
C5 . H7 . 0.95(1) no
C5 . H8 . 2.046(11) no
C5 . H9 . 3.266(12) no
C5 . H10 . 3.690(12) no
C5 . H11 4_554 3.228(11) no
C5 . H13 . 3.553(12) no
C5 . H36 1_655 3.882(15) no
C5 . H39 2_666 3.724(12) no
C5 . H40 2_666 3.231(11) no
C5 . H41 2_666 3.793(12) no
C6 . C7 . 1.363(12) yes
C6 . C8 . 2.354(14) yes
C6 . C9 4_554 2.742(13) yes
C6 . C11 1_655 4.230(12) yes
C6 . C12 1_655 3.716(11) yes
C6 . C13 1_655 4.052(12) yes
C6 . C15 1_655 4.252(12) yes
C6 . C16 1_655 3.926(12) yes
C6 . C33 4_654 3.850(12) yes
C6 . C34 1_655 4.272(15) yes
C6 . C34 2_666 3.726(12) yes
C6 . H3 . 4.192(12) no
C6 . H4 . 3.946(12) no
C6 . H5 . 3.945(11) no
C6 . H7 . 2.048(12) no
C6 . H8 . 0.95(1) no
C6 . H9 . 2.022(12) no
C6 . H10 . 3.215(14) no
C6 . H11 4_554 3.691(13) no
C6 . H15 1_655 3.703(12) no
C6 . H16 2_665 4.069(14) no
C6 . H39 1_655 4.004(14) no
C6 . H39 2_666 3.332(12) no
C6 . H40 1_655 4.226(14) no
C6 . H40 2_666 3.447(12) no
C6 . H41 2_666 3.831(13) no
C7 . C8 . 1.370(12) yes
C7 . C9 4_554 2.395(13) yes
C7 . C11 1_655 4.082(12) yes
C7 . C12 1_655 3.773(11) yes
C7 . C13 1_655 3.835(11) yes
C7 . C13 2_665 3.756(13) yes
C7 . C34 2_666 3.648(12) yes
C7 . H7 . 3.254(12) no
C7 . H8 . 2.010(13) no
C7 . H9 . 0.95(1) no
C7 . H10 . 2.021(12) no
C7 . H11 4_554 3.247(14) no
C7 . H14 1_655 4.195(12) no
C7 . H14 2_665 3.579(12) no
C7 . H15 1_655 3.600(13) no
C7 . H16 1_655 3.990(11) no
C7 . H16 2_665 2.953(13) no
C7 . H28 3_655 3.396(17) no
C7 . H39 2_666 3.152(11) no
C7 . H40 2_666 3.704(12) no
C7 . H41 2_666 3.528(12) no
C8 . C9 4_554 1.382(11) yes
C8 . C10 2_665 3.927(12) yes
C8 . C11 2_665 3.789(11) yes
C8 . C12 2_665 4.194(11) yes
C8 . C13 2_665 3.885(14) yes
C8 . C23 3_655 3.722(14) yes
C8 . C24 3_655 4.102(15) yes
C8 . C34 2_666 3.577(11) yes
C8 . H6 . 3.974(11) no
C8 . H7 . 3.690(12) no
C8 . H8 . 3.213(14) no
C8 . H9 . 2.022(12) no
C8 . H10 . 0.95(1) no
C8 . H11 4_554 2.029(13) no
C8 . H12 2_665 3.374(12) no
C8 . H13 . 3.635(13) no
C8 . H13 2_665 4.076(13) no
C8 . H14 2_665 3.089(11) no
C8 . H16 2_665 3.278(14) no
C8 . H28 3_655 2.881(13) no
C8 . H29 3_655 3.727(15) no
C8 . H39 2_666 3.356(12) no
C8 . H40 2_666 3.726(12) no
C8 . H41 2_666 3.109(11) no
C9 . C10 4_555 3.405(12) yes
C9 . C11 4_555 4.087(13) yes
C9 . C34 3_646 3.602(12) yes
C9 . H3 4_555 4.22(1) no
C9 . H4 4_555 3.64(1) no
C9 . H5 4_555 3.25(1) no
C9 . H6 4_555 2.62(1) no
C9 . H7 4_555 3.229(11) no
C9 . H8 4_555 3.691(13) no
C9 . H9 4_555 3.252(13) no
C9 . H10 4_555 2.02(1) no
C9 . H11 . 0.95(1) no
C9 . H12 3_645 3.88(1) no
C9 . H12 4_555 3.989(12) no
C9 . H13 3_645 4.26(1) no
C9 . H13 4_555 2.486(12) no
C9 . H14 3_645 3.837(11) no
C9 . H14 4_555 4.131(13) no
C9 . H15 4_555 3.876(13) no
C9 . H28 2_656 3.880(14) no
C9 . H29 2_656 4.023(14) no
C9 . H39 3_646 3.722(13) no
C9 . H40 3_646 3.513(12) no
C9 . H41 3_646 3.037(11) no
C10 . C11 . 1.558(11) yes
C10 . C12 . 2.559(12) yes
C10 . C13 . 3.679(14) yes
C10 . C16 . 4.265(13) yes
C10 . C23 4_554 4.218(17) yes
C10 . H1 . 3.92(1) no
C10 . H2 . 2.78(1) no
C10 . H3 . 3.25(1) no
C10 . H4 . 2.54(1) no
C10 . H5 . 3.28(1) no
C10 . H6 . 2.62(1) no
C10 . H10 2_665 3.200(12) no
C10 . H11 3_655 4.11(1) no
C10 . H11 4_554 3.116(11) no
C10 . H12 . 0.95(1) no
C10 . H13 . 0.95(1) no
C10 . H14 . 2.06(1) no
C10 . H15 . 2.06(1) no
C10 . H16 . 3.891(13) no
C10 . H28 4_554 4.138(19) no
C11 . C12 . 1.477(12) yes
C11 . C13 . 2.522(15) yes
C11 . C13 2_565 3.95(1) yes
C11 . C14 . 3.777(15) yes
C11 . C15 . 4.208(15) yes
C11 . C16 . 3.636(14) yes
C11 . H2 . 3.95(1) no
C11 . H4 . 4.069(11) no
C11 . H5 . 3.940(11) no
C11 . H6 . 2.822(11) no
C11 . H8 1_455 3.825(12) no
C11 . H9 1_455 3.569(12) no
C11 . H9 2_665 4.263(13) no
C11 . H10 2_665 3.199(11) no
C11 . H11 4_554 3.481(13) no
C11 . H12 . 2.07(1) no
C11 . H13 . 2.078(12) no
C11 . H14 . 0.95(1) no
C11 . H15 . 0.95(1) no
C11 . H16 . 2.694(13) no
C11 . H16 2_565 3.25(1) no
C11 . H17 2_565 3.985(14) no
C12 . C13 . 1.412(12) yes
C12 . C14 . 2.414(13) yes
C12 . C15 . 2.731(14) yes
C12 . C16 . 2.294(14) yes
C12 . C22 4_554 3.913(13) yes
C12 . C23 4_554 4.143(14) yes
C12 . H2 . 4.02(1) no
C12 . H6 . 3.938(11) no
C12 . H8 1_455 3.462(11) no
C12 . H9 1_455 3.595(11) no
C12 . H9 2_665 4.082(12) no
C12 . H10 2_665 3.516(11) no
C12 . H12 . 2.755(12) no
C12 . H13 . 3.351(13) no
C12 . H14 . 1.989(12) no
C12 . H14 2_565 4.28(1) no
C12 . H15 . 1.988(11) no
C12 . H16 . 2.06(1) no
C12 . H16 2_565 3.499(11) no
C12 . H17 . 3.279(13) no
C12 . H18 . 3.681(14) no
C12 . H19 . 3.148(13) no
C12 . H27 4_554 3.802(13) no
C12 . H28 4_554 3.942(16) no
C13 . C14 . 1.381(14) yes
C13 . C15 . 2.359(16) yes
C13 . C16 . 2.690(14) yes
C13 . C22 4_554 3.753(13) yes
C13 . C23 4_554 4.056(14) yes
C13 . H8 1_455 4.123(12) no
C13 . H9 1_455 3.783(12) no
C13 . H9 2_665 3.127(13) no
C13 . H10 2_665 3.375(14) no
C13 . H12 . 3.634(13) no
C13 . H14 . 2.531(16) no
C13 . H14 2_565 3.21(1) no
C13 . H15 . 3.091(14) no
C13 . H15 2_565 3.98(1) no
C13 . H16 . 0.95(1) no
C13 . H16 2_565 3.17(2) no
C13 . H17 . 2.037(13) no
C13 . H18 . 3.221(16) no
C13 . H19 . 3.640(14) no
C13 . H27 4_554 3.345(13) no
C13 . H28 4_554 3.653(15) no
C14 . C15 . 1.363(13) yes
C14 . C16 . 2.357(12) yes
C14 . C22 4_554 3.618(14) yes
C14 . C23 4_554 4.293(15) yes
C14 . H4 1_455 3.589(13) no
C14 . H9 2_665 3.808(15) no
C14 . H14 . 3.900(16) no
C14 . H14 2_565 3.552(13) no
C14 . H15 . 4.277(14) no
C14 . H15 2_565 4.266(13) no
C14 . H16 . 2.035(15) no
C14 . H16 2_565 4.234(19) no
C14 . H17 . 0.95(1) no
C14 . H18 . 2.011(15) no
C14 . H19 . 3.203(13) no
C14 . H27 4_554 2.945(14) no
C14 . H28 4_554 4.031(16) no
C15 . C16 . 1.372(11) yes
C15 . C21 4_554 4.183(15) yes
C15 . C22 4_554 3.649(15) yes
C15 . H1 1_455 3.900(13) no
C15 . H3 1_455 4.043(11) no
C15 . H4 1_455 2.974(11) no
C15 . H16 . 3.224(16) no
C15 . H17 . 2.019(11) no
C15 . H18 . 0.95(1) no
C15 . H19 . 2.000(12) no
C15 . H26 4_554 3.818(14) no
C15 . H27 4_554 3.066(15) no
C15 . H43 1_454 4.146(14) no
C16 . C21 4_554 3.979(13) yes
C16 . C22 4_554 3.794(15) yes
C16 . H3 1_455 4.254(11) no
C16 . H4 1_455 3.612(11) no
C16 . H7 1_455 4.082(11) no
C16 . H8 1_455 3.713(12) no
C16 . H14 . 4.279(14) no
C16 . H15 . 3.906(14) no
C16 . H16 . 3.640(14) no
C16 . H17 . 3.221(12) no
C16 . H18 . 2.034(12) no
C16 . H19 . 0.95(1) no
C16 . H26 4_554 3.562(12) no
C16 . H27 4_554 3.534(15) no
C16 . H33 . 3.893(14) no
C17 . C18 . 1.52(1) yes
C17 . C19 . 3.188(9) yes
C17 . C20 . 3.968(12) yes
C17 . C25 . 3.983(13) yes
C17 . C26 . 3.73(1) yes
C17 . C27 . 4.210(11) yes
C17 . C35 4_554 3.83(1) yes
C17 . C36 4_554 4.294(13) yes
C17 . H1 . 3.52(1) no
C17 . H20 . 0.950(9) no
C17 . H21 . 0.950(9) no
C17 . H22 . 2.03(1) no
C17 . H23 . 2.04(1) no
C17 . H24 . 3.979(9) no
C17 . H24 4_554 3.672(11) no
C17 . H25 . 2.895(9) no
C17 . H25 4_554 4.16(1) no
C17 . H30 . 3.500(11) no
C17 . H31 . 3.97(1) no
C17 . H33 . 3.624(11) no
C17 . H35 1_655 3.741(16) no
C17 . H44 4_554 3.955(12) no
C18 . C19 . 2.466(9) yes
C18 . C20 . 3.026(11) yes
C18 . C21 . 3.971(11) yes
C18 . C25 . 3.346(11) yes
C18 . C26 . 2.410(11) yes
C18 . C27 . 3.099(12) yes
C18 . C28 . 4.161(11) yes
C18 . C35 4_554 4.094(11) yes
C18 . H20 . 2.045(9) no
C18 . H21 . 2.04(1) no
C18 . H22 . 0.950(9) no
C18 . H23 . 0.950(9) no
C18 . H24 . 3.265(9) no
C18 . H24 4_554 3.511(9) no
C18 . H25 . 2.65(1) no
C18 . H26 . 4.267(12) no
C18 . H30 . 3.232(12) no
C18 . H31 . 2.48(1) no
C18 . H32 . 3.215(11) no
C18 . H33 . 2.694(11) no
C18 . H34 . 3.706(11) no
C19 . C20 . 1.525(11) yes
C19 . C21 . 2.535(13) yes
C19 . C22 . 3.921(13) yes
C19 . C23 . 4.239(17) yes
C19 . C24 . 3.935(12) yes
C19 . C25 . 2.507(11) yes
C19 . C26 . 2.453(12) yes
C19 . C27 . 3.806(12) yes
C19 . H1 4_555 3.655(11) no
C19 . H2 4_555 3.66(1) no
C19 . H20 . 3.991(9) no
C19 . H20 4_555 3.626(11) no
C19 . H21 . 2.91(1) no
C19 . H22 . 3.246(9) no
C19 . H22 4_555 3.837(9) no
C19 . H23 . 2.511(9) no
C19 . H24 . 0.950(9) no
C19 . H25 . 0.95(1) no
C19 . H26 . 2.635(15) no
C19 . H30 . 2.692(12) no
C19 . H31 . 2.752(12) no
C19 . H32 . 2.502(11) no
C19 . H33 . 3.974(12) no
C20 . C21 . 1.382(17) yes
C20 . C22 . 2.551(17) yes
C20 . C23 . 2.718(19) yes
C20 . C24 . 2.491(13) yes
C20 . C25 . 1.380(15) yes
C20 . C26 . 3.047(13) yes
C20 . H1 4_555 3.519(15) no
C20 . H2 4_555 2.917(13) no
C20 . H21 . 3.689(13) no
C20 . H22 . 3.745(11) no
C20 . H23 . 2.564(11) no
C20 . H24 . 2.03(1) no
C20 . H25 . 2.026(15) no
C20 . H26 . 1.989(18) no
C20 . H27 . 3.408(18) no
C20 . H28 . 3.665(19) no
C20 . H29 . 3.364(13) no
C20 . H30 . 2.055(19) no
C20 . H31 . 2.855(14) no
C20 . H32 . 3.107(13) no
C20 . H38 4_554 4.237(15) no
C21 . C22 . 1.451(14) yes
C21 . C23 . 2.202(19) yes
C21 . C24 . 2.682(18) yes
C21 . C25 . 2.38(2) yes
C21 . C26 . 3.219(14) yes
C21 . H1 4_555 4.135(18) no
C21 . H2 4_555 3.132(18) no
C21 . H12 4_555 4.283(15) no
C21 . H19 4_555 4.101(14) no
C21 . H23 . 3.512(12) no
C21 . H24 . 2.640(13) no
C21 . H25 . 3.251(15) no
C21 . H26 . 0.95(1) no
C21 . H27 . 2.161(16) no
C21 . H28 . 3.062(19) no
C21 . H29 . 3.627(18) no
C21 . H30 . 3.26(2) no
C21 . H31 . 2.839(15) no
C21 . H32 . 3.036(15) no
C21 . H42 4_454 4.255(18) no
C21 . H44 4_454 4.187(18) no
C22 . C23 . 1.271(16) yes
C22 . C24 . 2.378(18) yes
C22 . C25 . 2.97(2) yes
C22 . C31 4_554 4.007(17) yes
C22 . C32 4_554 4.192(16) yes
C22 . C36 4_454 4.065(15) yes
C22 . H2 4_555 3.635(14) no
C22 . H10 3_645 3.786(15) no
C22 . H12 4_555 3.891(15) no
C22 . H16 4_555 4.174(13) no
C22 . H17 4_555 3.989(14) no
C22 . H18 4_555 4.007(16) no
C22 . H19 4_555 4.225(16) no
C22 . H24 . 4.087(14) no
C22 . H26 . 2.050(16) no
C22 . H27 . 0.95(2) no
C22 . H28 . 1.857(17) no
C22 . H29 . 3.194(18) no
C22 . H30 . 3.92(2) no
C22 . H31 . 3.736(14) no
C22 . H32 . 4.228(15) no
C22 . H37 4_554 3.446(18) no
C22 . H38 4_554 3.788(16) no
C22 . H42 4_454 3.626(15) no
C22 . H43 4_454 3.883(16) no
C22 . H44 4_454 4.078(16) no
C23 . C24 . 1.307(16) yes
C23 . C25 . 2.49(2) yes
C23 . C31 4_554 3.87(2) yes
C23 . C32 4_554 3.78(2) yes
C23 . H2 4_555 3.45(2) no
C23 . H9 3_645 4.124(17) no
C23 . H10 3_645 2.956(13) no
C23 . H12 4_555 3.364(17) no
C23 . H16 4_555 4.252(13) no
C23 . H26 . 3.04(2) no
C23 . H27 . 1.976(15) no
C23 . H28 . 0.95(2) no
C23 . H29 . 1.977(15) no
C23 . H30 . 3.37(2) no
C23 . H37 4_554 3.35(2) no
C23 . H38 4_554 3.154(19) no
C23 . H39 4_554 4.30(2) no
C23 . H41 4_554 4.04(2) no
C24 . C25 . 1.620(17) yes
C24 . C32 4_554 3.742(18) yes
C24 . C35 4_554 4.145(16) yes
C24 . H2 4_555 3.245(13) no
C24 . H10 3_645 3.385(15) no
C24 . H12 4_555 3.502(15) no
C24 . H23 . 3.791(14) no
C24 . H25 . 4.116(12) no
C24 . H26 . 3.621(18) no
C24 . H27 . 3.216(18) no
C24 . H28 . 1.891(17) no
C24 . H29 . 0.95(1) no
C24 . H30 . 2.302(19) no
C24 . H37 4_554 4.028(19) no
C24 . H38 4_554 2.905(17) no
C24 . H41 4_554 3.871(14) no
C24 . H43 4_554 3.932(19) no
C25 . C26 . 4.142(13) yes
C25 . C35 4_554 3.642(14) yes
C25 . C36 4_554 3.93(2) yes
C25 . H1 4_555 3.570(15) no
C25 . H2 4_555 2.962(12) no
C25 . H12 4_555 4.260(12) no
C25 . H18 4_655 4.266(18) no
C25 . H21 . 3.578(15) no
C25 . H22 . 4.119(11) no
C25 . H23 . 2.626(11) no
C25 . H24 . 3.197(11) no
C25 . H25 . 2.545(13) no
C25 . H26 . 3.21(2) no
C25 . H27 . 3.91(2) no
C25 . H28 . 3.34(2) no
C25 . H29 . 2.273(14) no
C25 . H30 . 0.95(2) no
C25 . H31 . 3.835(15) no
C25 . H38 4_554 3.596(19) no
C25 . H43 4_554 3.31(2) no
C26 . C27 . 1.520(12) yes
C26 . C28 . 2.530(13) yes
C26 . C29 . 3.594(15) yes
C26 . C32 . 4.224(12) yes
C26 . H21 . 4.08(1) no
C26 . H22 . 2.415(11) no
C26 . H23 . 2.773(11) no
C26 . H24 . 2.604(12) no
C26 . H25 . 3.257(12) no
C26 . H26 . 2.976(13) no
C26 . H31 . 0.95(1) no
C26 . H32 . 0.95(1) no
C26 . H33 . 2.003(13) no
C26 . H34 . 2.041(12) no
C26 . H35 . 3.727(13) no
C26 . H44 4_454 3.836(15) no
C27 . C28 . 1.445(14) yes
C27 . C29 . 2.420(16) yes
C27 . C30 . 3.602(18) yes
C27 . C31 . 4.119(15) yes
C27 . C32 . 3.574(16) yes
C27 . H19 . 3.511(14) no
C27 . H22 . 2.673(12) no
C27 . H23 . 3.700(12) no
C27 . H24 . 3.908(12) no
C27 . H31 . 2.043(12) no
C27 . H32 . 2.012(13) no
C27 . H33 . 0.95(1) no
C27 . H34 . 0.95(1) no
C27 . H35 . 2.532(14) no
C27 . H44 4_454 4.157(18) no
C28 . C29 . 1.340(12) yes
C28 . C30 . 2.310(17) yes
C28 . C31 . 2.675(15) yes
C28 . C32 . 2.270(18) yes
C28 . H19 . 3.642(14) no
C28 . H22 . 3.852(12) no
C28 . H24 . 4.287(12) no
C28 . H31 . 3.279(14) no
C28 . H32 . 2.569(13) no
C28 . H33 . 1.947(14) no
C28 . H34 . 1.958(16) no
C28 . H35 . 1.958(15) no
C28 . H36 . 3.171(16) no
C28 . H37 . 3.625(15) no
C28 . H38 . 3.142(18) no
C29 . C30 . 1.246(17) yes
C29 . C31 . 2.24(2) yes
C29 . C32 . 2.67(2) yes
C29 . H3 1_455 3.808(14) no
C29 . H7 1_455 3.914(13) no
C29 . H19 . 3.697(16) no
C29 . H31 . 4.195(16) no
C29 . H32 . 3.488(14) no
C29 . H33 . 2.975(16) no
C29 . H34 . 2.432(19) no
C29 . H35 . 0.95(2) no
C29 . H36 . 1.934(14) no
C29 . H37 . 3.10(2) no
C29 . H38 . 3.62(2) no
C29 . H42 1_455 3.860(19) no
C30 . C31 . 1.381(16) yes
C30 . C32 . 2.502(19) yes
C30 . C35 1_455 4.064(15) yes
C30 . C36 1_455 3.848(16) yes
C30 . H3 1_455 3.713(16) no
C30 . H7 1_455 3.325(15) no
C30 . H33 . 4.085(18) no
C30 . H34 . 3.678(19) no
C30 . H35 . 1.88(2) no
C30 . H36 . 0.95(2) no
C30 . H37 . 2.031(16) no
C30 . H38 . 3.359(19) no
C30 . H42 1_455 3.041(17) no
C30 . H44 1_455 4.169(16) no
C31 . C32 . 1.543(15) yes
C31 . C33 4_554 3.841(12) yes
C31 . C34 . 4.154(15) yes
C31 . C36 1_455 3.869(14) yes
C31 . H7 1_455 3.872(14) no
C31 . H27 4_555 3.900(17) no
C31 . H28 4_555 3.79(2) no
C31 . H35 . 3.10(2) no
C31 . H36 . 2.033(16) no
C31 . H37 . 0.95(1) no
C31 . H38 . 2.186(19) no
C31 . H39 . 3.658(15) no
C31 . H42 1_455 2.950(14) no
C31 . H44 1_455 4.129(14) no
C32 . C33 4_554 3.526(12) yes
C32 . C34 . 4.101(13) yes
C32 . H23 4_555 4.155(13) no
C32 . H28 4_555 3.907(17) no
C32 . H29 4_555 3.867(19) no
C32 . H32 . 4.032(12) no
C32 . H33 . 3.815(16) no
C32 . H34 . 4.224(16) no
C32 . H35 . 3.62(2) no
C32 . H36 . 3.377(18) no
C32 . H37 . 2.203(12) no
C32 . H38 . 0.95(2) no
C32 . H39 . 3.940(13) no
C32 . H41 . 4.078(14) no
C32 . H42 1_455 4.022(15) no
C33 . C34 4_555 1.46(1) yes
C33 . H5 4_555 3.279(9) no
C33 . H6 4_555 3.350(9) no
C33 . H8 4_455 2.934(12) no
C33 . H15 4_555 3.99(1) no
C33 . H37 4_555 3.943(12) no
C33 . H38 4_555 3.388(12) no
C33 . H39 4_555 1.989(11) no
C33 . H40 4_555 1.989(11) no
C33 . H41 4_555 1.996(11) no
C34 . H5 . 4.208(11) no
C34 . H6 . 4.182(11) no
C34 . H7 2_666 4.261(12) no
C34 . H8 1_455 3.507(14) no
C34 . H8 2_666 4.212(12) no
C34 . H9 2_666 4.074(12) no
C34 . H10 2_666 3.980(12) no
C34 . H11 3_656 4.008(12) no
C34 . H28 4_555 3.95(2) no
C34 . H29 4_555 4.000(15) no
C34 . H37 . 3.911(15) no
C34 . H38 . 3.781(14) no
C34 . H39 . 0.95(1) no
C34 . H40 . 0.95(1) no
C34 . H41 . 0.95(1) no
C35 . C36 . 1.460(12) yes
C35 . H20 4_555 3.322(11) no
C35 . H21 4_555 3.65(1) no
C35 . H23 4_555 3.442(11) no
C35 . H25 . 4.092(11) no
C35 . H29 4_555 3.965(16) no
C35 . H30 4_555 3.023(13) no
C35 . H36 1_655 3.692(14) no
C35 . H38 . 3.806(16) no
C35 . H42 . 2.004(12) no
C35 . H43 . 1.997(12) no
C35 . H44 . 1.968(14) no
C36 . H20 4_555 3.919(13) no
C36 . H21 4_555 3.823(13) no
C36 . H23 4_555 4.297(12) no
C36 . H27 4_655 3.476(15) no
C36 . H29 4_555 4.24(2) no
C36 . H30 4_555 3.116(18) no
C36 . H31 4_655 3.928(16) no
C36 . H36 1_655 3.706(16) no
C36 . H37 1_655 3.679(14) no
C36 . H42 . 0.95(2) no
C36 . H43 . 0.95(1) no
C36 . H44 . 0.95(2) no

loop_
_geom_torsion_atom_site_label_1
_geom_torsion_site_symmetry_1
_geom_torsion_atom_site_label_2
_geom_torsion_site_symmetry_2
_geom_torsion_atom_site_label_3
_geom_torsion_site_symmetry_3
_geom_torsion_atom_site_label_4
_geom_torsion_site_symmetry_4
_geom_torsion
_geom_torsion_publ_flag
N1 . Cu1 . S1 . S2 . -93.9(2) yes
N2 . Cu1 . S1 . S2 . 165.2(3) yes
N5 . Cu1 . S1 . S2 . 20.2(5) yes
S1 . Cu1 . N5 . C33 . -150.4(3) yes
N1 . Cu1 . N5 . C33 . -43.4(3) yes
N2 . Cu1 . N5 . C33 . 67.9(3) yes
N4 . Cu2 . N3 . C18 . 119.2(5) yes
N4 . Cu2 . N3 . C19 . -118.3(5) yes
N4 . Cu2 . N3 . C26 . 2.1(6) yes
N6 . Cu2 . N3 . C18 . -111.2(6) yes
N6 . Cu2 . N3 . C19 . 11.2(7) yes
N6 . Cu2 . N3 . C26 . 131.6(6) yes
N3 . Cu2 . N4 . C28 . -25.5(8) yes
N3 . Cu2 . N4 . C32 . 155.0(8) yes
N6 . Cu2 . N4 . C28 . -160.4(8) yes
N6 . Cu2 . N4 . C32 . 20.1(1) yes
N3 . Cu2 . N6 . C35 . 111.2(3) yes
N4 . Cu2 . N6 . C35 . -125.7(3) yes
Cu2 . N3 . C18 . C17 . 38.4(5) yes
C19 . N3 . C18 . C17 . -81.8(7) yes
C26 . N3 . C18 . C17 . 154.1(6) yes
Cu2 . N3 . C19 . C20 . -179.2(6) yes
C18 . N3 . C19 . C20 . -59.4(9) yes
C26 . N3 . C19 . C20 . 63.4(9) yes
Cu2 . N3 . C26 . C27 . 41.5(7) yes
C18 . N3 . C26 . C27 . -75.1(8) yes
C19 . N3 . C26 . C27 . 160.2(7) yes
Cu2 . N4 . C28 . C27 . 1.0(1) yes
Cu2 . N4 . C28 . C29 . -178.2(9) yes
C32 . N4 . C28 . C27 . -179.5(1) yes
C32 . N4 . C28 . C29 . 1.3(2) yes
Cu2 . N4 . C32 . C31 . 178.7(7) yes
C28 . N4 . C32 . C31 . -0.8(2) yes
C5 . C6 . C7 . C8 . 0.8(1) yes
C10 . C11 . C12 . C13 . -122.6(8) yes
C11 . C12 . C13 . C14 . 178.2(9) yes
C12 . C13 . C14 . C15 . 0.8(1) yes
C13 . C14 . C15 . C16 . -1.0(1) yes
N3 . C19 . C20 . C21 . -83.2(1) yes
N3 . C19 . C20 . C25 . 96.2(1) yes
C19 . C20 . C21 . C22 . 170.2(1) yes
C25 . C20 . C21 . C22 . -9.2(2) yes
C19 . C20 . C25 . C24 . -179.8(8) yes
C21 . C20 . C25 . C24 . -0.4(2) yes
C20 . C21 . C22 . C23 . 14.9(2) yes
C21 . C22 . C23 . C24 . -13.0(2) yes
C22 . C23 . C24 . C25 . 5.5(2) yes
C23 . C24 . C25 . C20 . 2.7(2) yes
N3 . C26 . C27 . C28 . -84.3(9) yes
C26 . C27 . C28 . N4 . 55.5(1) yes
C26 . C27 . C28 . C29 . -125.3(1) yes
N4 . C28 . C29 . C30 . 1.7(2) yes
C27 . C28 . C29 . C30 . -177.5(1) yes
C28 . C29 . C30 . C31 . -4.8(2) yes
C29 . C30 . C31 . C32 . 4.9(2) yes
C30 . C31 . C32 . N4 . -2.3(2) yes
